data_7019985
loop_
_publ_author_name
'Wang, Xiu-Li'
'Mu, Bao'
'Lin, Hong-Yan'
'Yang, Song'
'Liu, Guo-Cheng'
'Tian, Ai-Xiang'
'Zhang, Ju-Wen'

_publ_section_title
;
 Assembly and properties of transition-metal coordination polymers based
 on semi-rigid bis-pyridyl-bis-amide ligand: effect of polycarboxylates on
 the dimensionality.
;
_journal_issue 36
_journal_name_full 'Dalton transactions (Cambridge, England : 2003)'
_journal_page_first 11074
_journal_page_last 11084
_journal_paper_doi 10.1039/c2dt30907f
_journal_volume 41
_journal_year 2012
_chemical_formula_moiety 'C26 H24 Cu N4 O6 '
_chemical_formula_sum 'C26 H24 Cu N4 O6'
_chemical_formula_weight 552.04
_chemical_name_systematic
;
?
;
_space_group_IT_number 15
_symmetry_cell_setting monoclinic
_symmetry_space_group_name_Hall '-C 2yc'
_symmetry_space_group_name_H-M 'C 1 2/c 1'
_atom_sites_solution_hydrogens geom
_atom_sites_solution_primary direct
_atom_sites_solution_secondary difmap
_audit_creation_method SHELXL-97
_cell_angle_alpha 90.00
_cell_angle_beta 94.7160(10)
_cell_angle_gamma 90.00
_cell_formula_units_Z 8
_cell_length_a 15.9732(11)
_cell_length_b 10.8896(7)
_cell_length_c 28.4659(19)
_cell_measurement_reflns_used 5498
_cell_measurement_temperature 293(2)
_cell_measurement_theta_max 28.2987
_cell_measurement_theta_min 2.4086
_cell_volume 4934.6(6)
_computing_cell_refinement 'Bruker XSCANS'
_computing_data_collection 'Bruker XSCANS'
_computing_data_reduction 'Bruker SHELXTL'
_computing_molecular_graphics 'Bruker SHELXTL'
_computing_publication_material 'Bruker SHELXTL'
_computing_structure_refinement 'SHELXL-97 (Sheldrick, 2008)'
_computing_structure_solution 'SHELXS-97 (Sheldrick, 2008)'
_diffrn_ambient_temperature 293(2)
_diffrn_measured_fraction_theta_full 0.983
_diffrn_measured_fraction_theta_max 0.983
_diffrn_measurement_device_type 'Bruker P4'
_diffrn_measurement_method '\w scans'
_diffrn_radiation_monochromator graphite
_diffrn_radiation_source 'fine-focus sealed tube'
_diffrn_radiation_type MoK\a
_diffrn_radiation_wavelength 0.71073
_diffrn_reflns_av_R_equivalents 0.0220
_diffrn_reflns_av_sigmaI/netI 0.0248
_diffrn_reflns_limit_h_max 18
_diffrn_reflns_limit_h_min -21
_diffrn_reflns_limit_k_max 14
_diffrn_reflns_limit_k_min -14
_diffrn_reflns_limit_l_max 36
_diffrn_reflns_limit_l_min -37
_diffrn_reflns_number 19476
_diffrn_reflns_theta_full 28.35
_diffrn_reflns_theta_max 28.35
_diffrn_reflns_theta_min 2.41
_exptl_absorpt_coefficient_mu 0.935
_exptl_absorpt_correction_type none
_exptl_crystal_colour blue
_exptl_crystal_density_diffrn 1.486
_exptl_crystal_density_method 'not measured'
_exptl_crystal_description block
_exptl_crystal_F_000 2280
_exptl_crystal_size_max 0.280
_exptl_crystal_size_mid 0.240
_exptl_crystal_size_min 0.220
_refine_diff_density_max 0.343
_refine_diff_density_min -0.548
_refine_diff_density_rms 0.052
_refine_ls_extinction_method none
_refine_ls_goodness_of_fit_ref 1.063
_refine_ls_hydrogen_treatment constr
_refine_ls_matrix_type full
_refine_ls_number_parameters 347
_refine_ls_number_reflns 6061
_refine_ls_number_restraints 0
_refine_ls_restrained_S_all 1.063
_refine_ls_R_factor_all 0.0651
_refine_ls_R_factor_gt 0.0435
_refine_ls_shift/su_max 0.000
_refine_ls_shift/su_mean 0.000
_refine_ls_structure_factor_coef Fsqd
_refine_ls_weighting_details 'calc w=1/[\s^2^(Fo^2^)+(0.0499P)^2^+6.0059P] where P=(Fo^2^+2Fc^2^)/3'
_refine_ls_weighting_scheme calc
_refine_ls_wR_factor_gt 0.1118
_refine_ls_wR_factor_ref 0.1218
_reflns_number_gt 4252
_reflns_number_total 6161
_reflns_threshold_expression >2sigma(I)
_cod_data_source_file c2dt30907f.txt
_cod_data_source_block Complex6
_cod_depositor_comments
;
The following automatic conversions were performed:

'_symmetry_cell_setting' value 'Monoclinic' changed to 'monoclinic'
according to /home/saulius/struct/CIF-dictionaries/cif_core.dic
dictionary named 'cif_core.dic' version 2.4.1 from 2010-06-29.

Automatic conversion script
Id: cif_fix_values 1891 2012-01-12 08:04:46Z andrius 
;
_cod_original_sg_symbol_H-M 'C 2/c'
_cod_original_formula_sum 'C26 H24 Cu N4 O6 '
_cod_database_code 7019985

loop_
_symmetry_equiv_pos_as_xyz
'x, y, z'
'-x, y, -z+1/2'
'x+1/2, y+1/2, z'
'-x+1/2, y+1/2, -z+1/2'
'-x, -y, -z'
'x, -y, z-1/2'
'-x+1/2, -y+1/2, -z'
'x+1/2, -y+1/2, z-1/2'

loop_
_atom_site_label
_atom_site_type_symbol
_atom_site_fract_x
_atom_site_fract_y
_atom_site_fract_z
_atom_site_U_iso_or_equiv
_atom_site_adp_type
_atom_site_occupancy
_atom_site_symmetry_multiplicity
_atom_site_calc_flag
_atom_site_refinement_flags
_atom_site_disorder_assembly
_atom_site_disorder_group
Cu1 Cu 0.2500 0.2500 0.0000 0.04041(12) Uani 1 2 d S . .
O1 O 0.16847(10) 0.19285(17) -0.04961(5) 0.0432(4) Uani 1 1 d . . .
N1 N 0.13210(12) -0.3128(2) 0.00029(7) 0.0440(5) Uani 1 1 d . . .
C1 C 0.20513(16) -0.1528(3) -0.08403(10) 0.0515(7) Uani 1 1 d . . .
Cu2 Cu 0.2500 -0.2500 0.0000 0.04202(13) Uani 1 2 d S . .
O2 O 0.28460(10) 0.10309(18) -0.06812(6) 0.0523(5) Uani 1 1 d . . .
N2 N -0.04610(12) -0.4026(2) -0.08331(7) 0.0458(5) Uani 1 1 d . . .
H2A H -0.0994 -0.3934 -0.0823 0.055 Uiso 1 1 calc R . .
C2 C 0.16045(17) -0.0689(3) -0.12000(9) 0.0529(7) Uani 1 1 d . . .
N3 N 0.29266(13) 0.3803(2) -0.04417(6) 0.0432(5) Uani 1 1 d . . .
O3 O 0.20349(11) -0.11900(18) -0.04113(6) 0.0515(5) Uani 1 1 d . . .
C3 C 0.1155(2) -0.1229(4) -0.15865(11) 0.0846(11) Uani 1 1 d . . .
H3A H 0.1174 -0.2074 -0.1630 0.101 Uiso 1 1 calc R . .
N4 N 0.22241(14) 0.5034(2) -0.15962(7) 0.0491(5) Uani 1 1 d . A .
H4B H 0.1700 0.5070 -0.1549 0.059 Uiso 1 1 calc R . .
O4 O 0.23640(14) -0.2491(2) -0.09647(8) 0.0707(6) Uani 1 1 d . . .
C4 C 0.0682(3) -0.0502(5) -0.19042(13) 0.1165(18) Uani 1 1 d . . .
H4A H 0.0383 -0.0865 -0.2162 0.140 Uiso 1 1 calc R . .
O5 O 0.3118(11) 0.487(5) -0.2161(3) 0.092(9) Uani 0.50(7) 1 d P A 1
O5' O 0.3144(9) 0.570(5) -0.2115(7) 0.097(10) Uani 0.50(7) 1 d P A 2
C5 C 0.0645(3) 0.0735(5) -0.18463(12) 0.1019(15) Uani 1 1 d . . .
H5A H 0.0321 0.1210 -0.2064 0.122 Uiso 1 1 calc R . .
O6 O 0.05157(12) -0.4678(2) -0.13103(7) 0.0695(6) Uani 1 1 d . . .
C6 C 0.1085(2) 0.1290(4) -0.14682(10) 0.0688(9) Uani 1 1 d . . .
H6A H 0.1056 0.2136 -0.1428 0.083 Uiso 1 1 calc R . .
C7 C 0.15761(15) 0.0571(3) -0.11444(8) 0.0457(6) Uani 1 1 d . . .
C8 C 0.20817(14) 0.1192(2) -0.07476(7) 0.0386(5) Uani 1 1 d . . .
C9 C 0.09255(16) -0.2994(3) 0.03929(8) 0.0466(6) Uani 1 1 d . . .
H9A H 0.1232 -0.2757 0.0670 0.056 Uiso 1 1 calc R . .
C10 C 0.00754(16) -0.3197(3) 0.03978(9) 0.0486(6) Uani 1 1 d . . .
H10A H -0.0190 -0.3088 0.0674 0.058 Uiso 1 1 calc R . .
C11 C -0.03765(15) -0.3563(2) -0.00099(8) 0.0434(6) Uani 1 1 d . . .
H11A H -0.0950 -0.3716 -0.0011 0.052 Uiso 1 1 calc R . .
C12 C 0.00296(14) -0.3703(2) -0.04189(8) 0.0399(5) Uani 1 1 d . . .
C13 C 0.08848(14) -0.3484(2) -0.03995(8) 0.0438(6) Uani 1 1 d . . .
H13A H 0.1165 -0.3584 -0.0670 0.053 Uiso 1 1 calc R . .
C14 C -0.02169(15) -0.4460(3) -0.12432(8) 0.0475(6) Uani 1 1 d . . .
C15 C -0.09394(16) -0.4630(3) -0.16177(9) 0.0522(7) Uani 1 1 d . . .
H15A H -0.1448 -0.4797 -0.1458 0.063 Uiso 1 1 calc R . .
C16 C -0.0805(2) -0.5693(3) -0.19448(11) 0.0698(9) Uani 1 1 d . . .
H16A H -0.0760 -0.6451 -0.1766 0.084 Uiso 1 1 calc R . .
H16B H -0.0284 -0.5575 -0.2092 0.084 Uiso 1 1 calc R . .
C17 C -0.1538(2) -0.5785(4) -0.23263(12) 0.0796(11) Uani 1 1 d . . .
H17A H -0.1426 -0.6442 -0.2542 0.096 Uiso 1 1 calc R . .
H17B H -0.2047 -0.5990 -0.2180 0.096 Uiso 1 1 calc R . .
C18 C -0.16747(19) -0.4600(4) -0.26005(10) 0.0687(9) Uani 1 1 d . . .
H18A H -0.1174 -0.4429 -0.2767 0.082 Uiso 1 1 calc R . .
C19 C -0.1810(2) -0.3549(4) -0.22691(11) 0.0825(11) Uani 1 1 d . . .
H19A H -0.2325 -0.3683 -0.2118 0.099 Uiso 1 1 calc R . .
H19B H -0.1870 -0.2790 -0.2447 0.099 Uiso 1 1 calc R . .
C20 C -0.1072(2) -0.3429(3) -0.18914(11) 0.0747(10) Uani 1 1 d . . .
H20A H -0.0566 -0.3223 -0.2040 0.090 Uiso 1 1 calc R . .
H20B H -0.1185 -0.2772 -0.1676 0.090 Uiso 1 1 calc R . .
C21 C 0.37415(16) 0.4136(3) -0.04016(9) 0.0493(6) Uani 1 1 d . . .
H21A H 0.4070 0.3942 -0.0127 0.059 Uiso 1 1 calc R . .
C22 C 0.41026(18) 0.4751(3) -0.07535(10) 0.0577(8) Uani 1 1 d . . .
H22A H 0.4670 0.4951 -0.0716 0.069 Uiso 1 1 calc R . .
C23 C 0.36287(18) 0.5076(3) -0.11641(10) 0.0545(7) Uani 1 1 d . . .
H23A H 0.3868 0.5490 -0.1405 0.065 Uiso 1 1 calc R . .
C24 C 0.27821(16) 0.4761(2) -0.12027(8) 0.0414(6) Uani 1 1 d . . .
C25 C 0.24665(16) 0.4136(2) -0.08356(8) 0.0436(6) Uani 1 1 d . . .
H25A H 0.1899 0.3932 -0.0863 0.052 Uiso 1 1 calc R . .
C26 C 0.2423(2) 0.5244(4) -0.20376(10) 0.0821(12) Uani 1 1 d . . .

loop_
_atom_site_aniso_label
_atom_site_aniso_U_11
_atom_site_aniso_U_22
_atom_site_aniso_U_33
_atom_site_aniso_U_23
_atom_site_aniso_U_13
_atom_site_aniso_U_12
Cu1 0.0348(2) 0.0595(3) 0.02566(19) -0.00045(18) -0.00512(15) 0.00501(19)
O1 0.0333(9) 0.0672(11) 0.0284(8) -0.0024(8) -0.0025(6) 0.0074(8)
N1 0.0306(10) 0.0646(14) 0.0354(10) -0.0042(10) -0.0053(8) -0.0044(9)
C1 0.0375(14) 0.0641(17) 0.0509(15) -0.0080(13) -0.0082(11) -0.0090(13)
Cu2 0.0307(2) 0.0636(3) 0.0303(2) -0.00520(19) -0.00626(15) -0.00587(19)
O2 0.0249(9) 0.0764(13) 0.0545(10) -0.0109(9) -0.0030(7) -0.0011(8)
N2 0.0230(9) 0.0771(15) 0.0363(10) -0.0125(10) -0.0043(8) 0.0004(9)
C2 0.0441(15) 0.079(2) 0.0334(13) -0.0093(13) -0.0075(11) -0.0069(14)
N3 0.0412(12) 0.0574(13) 0.0296(10) 0.0014(9) -0.0048(8) 0.0038(9)
O3 0.0462(10) 0.0662(12) 0.0399(9) 0.0006(9) -0.0089(7) -0.0020(9)
C3 0.105(3) 0.088(2) 0.0546(19) -0.0164(17) -0.0317(19) -0.014(2)
N4 0.0365(11) 0.0797(16) 0.0302(10) 0.0072(10) -0.0025(8) 0.0099(10)
O4 0.0540(13) 0.0771(15) 0.0787(15) -0.0219(12) -0.0090(11) 0.0045(11)
C4 0.150(4) 0.128(4) 0.059(2) -0.008(2) -0.066(3) -0.017(3)
O5 0.044(4) 0.20(2) 0.035(3) -0.002(5) 0.001(2) 0.026(7)
O5' 0.043(3) 0.20(3) 0.042(4) 0.030(8) 0.000(3) -0.017(7)
C5 0.119(3) 0.126(4) 0.052(2) 0.013(2) -0.049(2) -0.003(3)
O6 0.0315(10) 0.130(2) 0.0470(11) -0.0254(12) 0.0033(8) 0.0000(11)
C6 0.072(2) 0.093(2) 0.0385(14) 0.0072(15) -0.0169(14) 0.0007(18)
C7 0.0353(13) 0.0750(18) 0.0257(11) -0.0021(11) -0.0037(9) -0.0050(12)
C8 0.0302(12) 0.0567(14) 0.0281(11) 0.0023(10) -0.0023(9) -0.0030(10)
C9 0.0397(14) 0.0663(16) 0.0323(12) -0.0057(11) -0.0067(10) -0.0001(12)
C10 0.0378(13) 0.0718(18) 0.0360(13) -0.0078(12) 0.0021(10) 0.0037(12)
C11 0.0287(12) 0.0601(15) 0.0407(13) -0.0048(11) -0.0010(9) 0.0038(11)
C12 0.0299(12) 0.0542(14) 0.0343(12) -0.0054(10) -0.0047(9) 0.0015(10)
C13 0.0299(12) 0.0659(16) 0.0350(12) -0.0062(11) -0.0013(9) -0.0024(11)
C14 0.0313(13) 0.0773(18) 0.0332(12) -0.0071(12) -0.0015(9) -0.0038(12)
C15 0.0325(13) 0.087(2) 0.0361(13) -0.0123(13) -0.0034(10) -0.0042(13)
C16 0.066(2) 0.081(2) 0.0591(19) -0.0216(17) -0.0142(15) -0.0012(17)
C17 0.065(2) 0.108(3) 0.062(2) -0.038(2) -0.0139(16) -0.010(2)
C18 0.0418(16) 0.130(3) 0.0329(13) -0.0163(17) -0.0041(11) -0.0051(17)
C19 0.076(2) 0.111(3) 0.0557(19) -0.0117(19) -0.0262(16) 0.021(2)
C20 0.076(2) 0.083(2) 0.0593(18) -0.0204(17) -0.0274(16) 0.0124(18)
C21 0.0459(15) 0.0606(16) 0.0387(13) 0.0043(12) -0.0123(11) 0.0001(12)
C22 0.0411(15) 0.081(2) 0.0495(16) 0.0094(14) -0.0090(12) -0.0067(14)
C23 0.0467(16) 0.0753(19) 0.0405(14) 0.0077(13) -0.0016(11) -0.0037(13)
C24 0.0396(13) 0.0544(15) 0.0295(11) 0.0000(10) -0.0007(9) 0.0093(11)
C25 0.0360(13) 0.0602(15) 0.0336(12) 0.0005(11) -0.0033(9) 0.0053(11)
C26 0.0424(17) 0.168(4) 0.0352(14) 0.0184(19) -0.0006(12) 0.010(2)

loop_
_atom_type_symbol
_atom_type_description
_atom_type_scat_dispersion_real
_atom_type_scat_dispersion_imag
_atom_type_scat_source
C C 0.0033 0.0016 'International Tables Vol C Tables 4.2.6.8 and 6.1.1.4'
H H 0.0000 0.0000 'International Tables Vol C Tables 4.2.6.8 and 6.1.1.4'
N N 0.0061 0.0033 'International Tables Vol C Tables 4.2.6.8 and 6.1.1.4'
O O 0.0106 0.0060 'International Tables Vol C Tables 4.2.6.8 and 6.1.1.4'
Cu Cu 0.3201 1.2651 'International Tables Vol C Tables 4.2.6.8 and 6.1.1.4'

loop_
_geom_angle_atom_site_label_1
_geom_angle_atom_site_label_2
_geom_angle_atom_site_label_3
_geom_angle
_geom_angle_site_symmetry_1
_geom_angle_site_symmetry_3
O1 Cu1 O1 180.00(10) 7 .
O1 Cu1 N3 89.27(7) 7 .
O1 Cu1 N3 90.73(7) . .
O1 Cu1 N3 90.73(7) 7 7
O1 Cu1 N3 89.27(7) . 7
N3 Cu1 N3 180.00(13) . 7
C8 O1 Cu1 105.93(13) . .
C9 N1 C13 119.5(2) . .
C9 N1 Cu2 118.51(16) . .
C13 N1 Cu2 120.99(16) . .
O4 C1 O3 124.3(3) . .
O4 C1 C2 120.2(3) . .
O3 C1 C2 115.4(3) . .
O3 Cu2 O3 180.00(8) . 7_545
O3 Cu2 N1 93.42(8) . 7_545
O3 Cu2 N1 86.58(8) 7_545 7_545
O3 Cu2 N1 86.58(8) . .
O3 Cu2 N1 93.42(8) 7_545 .
N1 Cu2 N1 180.00(17) 7_545 .
C14 N2 C12 129.3(2) . .
C14 N2 H2A 115.3 . .
C12 N2 H2A 115.3 . .
C7 C2 C3 119.3(3) . .
C7 C2 C1 122.8(2) . .
C3 C2 C1 117.7(3) . .
C25 N3 C21 117.3(2) . .
C25 N3 Cu1 120.92(17) . .
C21 N3 Cu1 120.13(16) . .
C1 O3 Cu2 109.03(18) . .
C4 C3 C2 119.7(4) . .
C4 C3 H3A 120.2 . .
C2 C3 H3A 120.2 . .
C26 N4 C24 126.8(2) . .
C26 N4 H4B 116.6 . .
C24 N4 H4B 116.6 . .
C5 C4 C3 121.0(3) . .
C5 C4 H4A 119.5 . .
C3 C4 H4A 119.5 . .
C4 C5 C6 120.4(3) . .
C4 C5 H5A 119.8 . .
C6 C5 H5A 119.8 . .
C5 C6 C7 119.5(4) . .
C5 C6 H6A 120.2 . .
C7 C6 H6A 120.2 . .
C2 C7 C6 120.1(2) . .
C2 C7 C8 121.0(2) . .
C6 C7 C8 119.0(3) . .
O2 C8 O1 122.3(2) . .
O2 C8 C7 121.3(2) . .
O1 C8 C7 116.4(2) . .
N1 C9 C10 121.8(2) . .
N1 C9 H9A 119.1 . .
C10 C9 H9A 119.1 . .
C11 C10 C9 119.2(2) . .
C11 C10 H10A 120.4 . .
C9 C10 H10A 120.4 . .
C10 C11 C12 119.4(2) . .
C10 C11 H11A 120.3 . .
C12 C11 H11A 120.3 . .
C13 C12 C11 118.4(2) . .
C13 C12 N2 123.9(2) . .
C11 C12 N2 117.7(2) . .
N1 C13 C12 121.6(2) . .
N1 C13 H13A 119.2 . .
C12 C13 H13A 119.2 . .
O6 C14 N2 123.5(2) . .
O6 C14 C15 123.3(2) . .
N2 C14 C15 113.2(2) . .
C16 C15 C14 112.8(2) . .
C16 C15 C20 111.2(2) . .
C14 C15 C20 108.6(2) . .
C16 C15 H15A 108.0 . .
C14 C15 H15A 108.0 . .
C20 C15 H15A 108.0 . .
C15 C16 C17 110.3(3) . .
C15 C16 H16A 109.6 . .
C17 C16 H16A 109.6 . .
C15 C16 H16B 109.6 . .
C17 C16 H16B 109.6 . .
H16A C16 H16B 108.1 . .
C18 C17 C16 112.3(3) . .
C18 C17 H17A 109.2 . .
C16 C17 H17A 109.2 . .
C18 C17 H17B 109.2 . .
C16 C17 H17B 109.2 . .
H17A C17 H17B 107.9 . .
C19 C18 C17 110.2(3) . .
C19 C18 C26 111.3(3) . 2_544
C17 C18 C26 109.0(3) . 2_544
C19 C18 H18A 108.8 . .
C17 C18 H18A 108.8 . .
C26 C18 H18A 108.8 2_544 .
C18 C19 C20 111.2(3) . .
C18 C19 H19A 109.4 . .
C20 C19 H19A 109.4 . .
C18 C19 H19B 109.4 . .
C20 C19 H19B 109.4 . .
H19A C19 H19B 108.0 . .
C15 C20 C19 110.6(3) . .
C15 C20 H20A 109.5 . .
C19 C20 H20A 109.5 . .
C15 C20 H20B 109.5 . .
C19 C20 H20B 109.5 . .
H20A C20 H20B 108.1 . .
N3 C21 C22 122.1(2) . .
N3 C21 H21A 119.0 . .
C22 C21 H21A 119.0 . .
C21 C22 C23 120.5(3) . .
C21 C22 H22A 119.7 . .
C23 C22 H22A 119.7 . .
C22 C23 C24 117.6(3) . .
C22 C23 H23A 121.2 . .
C24 C23 H23A 121.2 . .
C25 C24 C23 118.4(2) . .
C25 C24 N4 117.5(2) . .
C23 C24 N4 124.0(2) . .
N3 C25 C24 124.0(2) . .
N3 C25 H25A 118.0 . .
C24 C25 H25A 118.0 . .
O5 C26 O5' 41.8(5) . .
O5 C26 N4 119.3(10) . .
O5' C26 N4 120.7(9) . .
O5 C26 C18 120.6(5) . 2_564
O5' C26 C18 120.2(6) . 2_564
N4 C26 C18 114.8(3) . 2_564

loop_
_geom_bond_atom_site_label_1
_geom_bond_atom_site_label_2
_geom_bond_distance
_geom_bond_site_symmetry_2
Cu1 O1 1.9429(15) 7
Cu1 O1 1.9429(15) .
Cu1 N3 2.049(2) .
Cu1 N3 2.049(2) 7
O1 C8 1.278(3) .
N1 C9 1.330(3) .
N1 C13 1.348(3) .
N1 Cu2 2.0041(19) .
C1 O4 1.227(3) .
C1 O3 1.278(3) .
C1 C2 1.508(4) .
Cu2 O3 1.9532(18) .
Cu2 O3 1.9532(18) 7_545
Cu2 N1 2.0041(19) 7_545
O2 C8 1.232(3) .
N2 C14 1.346(3) .
N2 C12 1.406(3) .
N2 H2A 0.8600 .
C2 C7 1.382(4) .
C2 C3 1.393(4) .
N3 C25 1.339(3) .
N3 C21 1.347(3) .
C3 C4 1.379(5) .
C3 H3A 0.9300 .
N4 C26 1.341(4) .
N4 C24 1.405(3) .
N4 H4B 0.8600 .
C4 C5 1.359(7) .
C4 H4A 0.9300 .
O5 C26 1.258(9) .
O5' C26 1.290(12) .
C5 C6 1.376(5) .
C5 H5A 0.9300 .
O6 C14 1.224(3) .
C6 C7 1.399(4) .
C6 H6A 0.9300 .
C7 C8 1.495(3) .
C9 C10 1.377(4) .
C9 H9A 0.9300 .
C10 C11 1.375(3) .
C10 H10A 0.9300 .
C11 C12 1.387(3) .
C11 H11A 0.9300 .
C12 C13 1.383(3) .
C13 H13A 0.9300 .
C14 C15 1.517(3) .
C15 C16 1.512(4) .
C15 C20 1.528(5) .
C15 H15A 0.9800 .
C16 C17 1.534(4) .
C16 H16A 0.9700 .
C16 H16B 0.9700 .
C17 C18 1.514(5) .
C17 H17A 0.9700 .
C17 H17B 0.9700 .
C18 C19 1.510(5) .
C18 C26 1.522(4) 2_544
C18 H18A 0.9800 .
C19 C20 1.533(4) .
C19 H19A 0.9700 .
C19 H19B 0.9700 .
C20 H20A 0.9700 .
C20 H20B 0.9700 .
C21 C22 1.371(4) .
C21 H21A 0.9300 .
C22 C23 1.385(4) .
C22 H22A 0.9300 .
C23 C24 1.391(4) .
C23 H23A 0.9300 .
C24 C25 1.377(4) .
C25 H25A 0.9300 .
C26 C18 1.522(4) 2_564

loop_
_geom_hbond_atom_site_label_D
_geom_hbond_atom_site_label_H
_geom_hbond_atom_site_label_A
_geom_hbond_distance_DH
_geom_hbond_distance_HA
_geom_hbond_distance_DA
_geom_hbond_angle_DHA
_geom_hbond_site_symmetry_A
N2 H2A O2 0.86 1.93 2.774(3) 167.2 3_445
N4 H4B O6 0.86 2.08 2.928(3) 168.7 1_565
